data_4305726
loop_
_publ_author_name
'Ya-Qian Lan'
'Shun-Li Li'
'Xin-Long Wang'
'Kui-Zhan Shao'
'Dong-Ying Du'
'Hong-Ying Zang'
'Zhong-Min Su'

_publ_section_title
;
Self-Assembly of Polyoxometalate-Based Metal Organic Frameworks Based on
Octamolybdates and Copper-Organic Units: from CuII, CuI,II to CuI via
Changing Organic Amine
;
_journal_name_full 'Inorganic Chemistry'
_journal_page_first 8179
_journal_page_last 8187
_journal_paper_doi 10.1021/ic800702d
_journal_volume 47
_journal_year 2008
_chemical_formula_sum 'C40 H56 Cu3 Mo8 N16 O26'
_chemical_formula_weight 2135.15
_chemical_name_systematic
;
 ?
;
_space_group_IT_number 2
_symmetry_cell_setting triclinic
_symmetry_space_group_name_Hall '-P 1'
_symmetry_space_group_name_H-M 'P -1'
_atom_sites_solution_hydrogens geom
_atom_sites_solution_primary direct
_atom_sites_solution_secondary difmap
_audit_creation_method SHELXL-97
_cell_angle_alpha 97.3260(10)
_cell_angle_beta 111.837(2)
_cell_angle_gamma 113.946(2)
_cell_formula_units_Z 1
_cell_length_a 12.2270(16)
_cell_length_b 12.5960(17)
_cell_length_c 12.9240(18)
_cell_measurement_temperature 293(2)
_cell_measurement_theta_max 25.08
_cell_measurement_theta_min 1.80
_cell_volume 1595.0(4)
_computing_cell_refinement 'SMART (Bruker, 1997)'
_computing_data_collection 'SMART (Bruker, 1997)'
_computing_data_reduction SAINT
_computing_molecular_graphics 'SHELXTL-PLUS (Sheldrick, 1990)'
_computing_publication_material SHELXL-97
_computing_structure_refinement 'SHELXL-97 (Sheldrick, 1997)'
_computing_structure_solution 'SHELXS-97(Sheldrick, 1997)'
_diffrn_ambient_temperature 293(2)
_diffrn_measured_fraction_theta_full 0.984
_diffrn_measured_fraction_theta_max 0.984
_diffrn_measurement_device_type 'Bruker APEX CCD area-detector'
_diffrn_measurement_method '\w scans'
_diffrn_radiation_monochromator graphite
_diffrn_radiation_source 'fine-focus sealed tube'
_diffrn_radiation_type MoK\a
_diffrn_radiation_wavelength 0.71069
_diffrn_reflns_av_R_equivalents 0.0224
_diffrn_reflns_av_sigmaI/netI 0.0483
_diffrn_reflns_limit_h_max 14
_diffrn_reflns_limit_h_min -14
_diffrn_reflns_limit_k_max 14
_diffrn_reflns_limit_k_min -15
_diffrn_reflns_limit_l_max 7
_diffrn_reflns_limit_l_min -15
_diffrn_reflns_number 8196
_diffrn_reflns_theta_full 25.00
_diffrn_reflns_theta_max 25.08
_diffrn_reflns_theta_min 1.80
_diffrn_standards_number 0
_exptl_absorpt_coefficient_mu 2.583
_exptl_absorpt_correction_T_max 0.511
_exptl_absorpt_correction_T_min 0.478
_exptl_absorpt_correction_type multi-scan
_exptl_absorpt_process_details 'SADABS(Sheldrick, 1996)'
_exptl_crystal_colour red
_exptl_crystal_density_diffrn 2.223
_exptl_crystal_density_method 'not measured'
_exptl_crystal_description block
_exptl_crystal_F_000 1039
_exptl_crystal_size_max 0.29
_exptl_crystal_size_mid 0.27
_exptl_crystal_size_min 0.26
_refine_diff_density_max 1.112
_refine_diff_density_min -0.735
_refine_diff_density_rms 0.120
_refine_ls_extinction_method none
_refine_ls_goodness_of_fit_ref 1.058
_refine_ls_hydrogen_treatment constr
_refine_ls_matrix_type full
_refine_ls_number_parameters 430
_refine_ls_number_reflns 5570
_refine_ls_number_restraints 3
_refine_ls_restrained_S_all 1.064
_refine_ls_R_factor_all 0.0492
_refine_ls_R_factor_gt 0.0362
_refine_ls_shift/su_max 0.003
_refine_ls_shift/su_mean 0.000
_refine_ls_structure_factor_coef Fsqd
_refine_ls_weighting_details 'calc w=1/[\s^2^(Fo^2^)+(0.0364P)^2^+0.2681P] where P=(Fo^2^+2Fc^2^)/3'
_refine_ls_weighting_scheme calc
_refine_ls_wR_factor_gt 0.0780
_refine_ls_wR_factor_ref 0.0849
_reflns_number_gt 4448
_reflns_number_total 5570
_reflns_threshold_expression >2sigma(I)
_cod_data_source_file ic800702d_si_002_3.cif
_cod_data_source_block 3
_cod_depositor_comments
;
The following automatic conversions were performed:
'_symmetry_cell_setting' value 'Triclinic' changed to 'triclinic'
according to '/home/saulius/struct/CIF-dictionaries/cif_core.dic'
dictionary named 'cif_core.dic' version 2.4.1 from 2010-06-29.

Automatic conversion script
Id: cif_fix_enum 1527 2010-12-29 10:47:43Z saulius 
;
_cod_database_code 4305726

loop_
_symmetry_equiv_pos_as_xyz
'x, y, z'
'-x, -y, -z'

loop_
_atom_site_label
_atom_site_type_symbol
_atom_site_fract_x
_atom_site_fract_y
_atom_site_fract_z
_atom_site_U_iso_or_equiv
_atom_site_adp_type
_atom_site_occupancy
_atom_site_symmetry_multiplicity
_atom_site_calc_flag
_atom_site_refinement_flags
_atom_site_disorder_assembly
_atom_site_disorder_group
C1 C -0.1653(7) -0.1843(7) 0.1895(7) 0.0522(18) Uani 1 1 d . . .
H1 H -0.1662 -0.1934 0.2595 0.063 Uiso 1 1 calc R . .
C2 C -0.0731(6) -0.0883(6) 0.1782(5) 0.0406(15) Uani 1 1 d . . .
H2 H 0.0014 -0.0189 0.2399 0.049 Uiso 1 1 calc R . .
C3 C -0.2167(6) -0.2165(5) 0.0067(6) 0.0484(17) Uani 1 1 d . . .
H3 H -0.2621 -0.2547 -0.0746 0.058 Uiso 1 1 calc R . .
C4 C -0.3765(11) -0.3825(9) 0.0491(13) 0.154(6) Uani 1 1 d D . .
C5 C -0.4863(15) -0.4318(13) -0.0691(13) 0.081(6) Uani 0.50 1 d PD . .
C5' C -0.380(2) -0.456(2) 0.126(2) 0.196(16) Uani 0.50 1 d PD . .
C6 C 0.1519(6) -0.1419(5) 0.0723(5) 0.0344(14) Uani 1 1 d . . .
H6 H 0.0865 -0.2119 0.0070 0.041 Uiso 1 1 calc R . .
C7 C 0.2596(6) -0.1336(5) 0.1631(5) 0.0356(15) Uani 1 1 d . . .
H7 H 0.2818 -0.1954 0.1714 0.043 Uiso 1 1 calc R . .
C8 C 0.2638(5) 0.0419(5) 0.1939(4) 0.0269(12) Uani 1 1 d . . .
H8 H 0.2917 0.1237 0.2293 0.032 Uiso 1 1 calc R . .
C9 C 0.4534(6) 0.0365(5) 0.3539(5) 0.0371(15) Uani 1 1 d . . .
H9A H 0.4826 0.1225 0.3875 0.045 Uiso 1 1 calc R . .
H9B H 0.5246 0.0326 0.3400 0.045 Uiso 1 1 calc R . .
C10 C 0.4347(6) -0.0282(5) 0.4423(4) 0.0358(15) Uani 1 1 d . . .
H10A H 0.4046 -0.1145 0.4088 0.043 Uiso 1 1 calc R . .
H10B H 0.3650 -0.0229 0.4578 0.043 Uiso 1 1 calc R . .
C11 C 0.3496(6) 0.0037(6) 0.9163(6) 0.0466(16) Uani 1 1 d . . .
H11 H 0.3729 0.0021 0.9930 0.056 Uiso 1 1 calc R . .
C12 C 0.2371(6) -0.0827(6) 0.8198(6) 0.0468(17) Uani 1 1 d . . .
H12 H 0.1699 -0.1547 0.8172 0.056 Uiso 1 1 calc R . .
C13 C 0.3556(5) 0.0626(5) 0.7677(5) 0.0346(14) Uani 1 1 d . . .
H13 H 0.3833 0.1079 0.7220 0.042 Uiso 1 1 calc R . .
C14 C 0.1393(6) -0.1062(5) 0.6008(5) 0.0455(17) Uani 1 1 d . . .
H14A H 0.1660 -0.0552 0.5550 0.055 Uiso 1 1 calc R . .
H14B H 0.0529 -0.1166 0.5920 0.055 Uiso 1 1 calc R . .
C15 C 0.1233(6) -0.2304(5) 0.5532(5) 0.0466(17) Uani 1 1 d . . .
H15A H 0.0899 -0.2834 0.5951 0.056 Uiso 1 1 calc R . .
H15B H 0.2111 -0.2207 0.5677 0.056 Uiso 1 1 calc R . .
C16 C 0.0262(6) -0.2915(5) 0.4213(5) 0.0438(16) Uani 1 1 d . . .
H16A H -0.0620 -0.3020 0.4065 0.053 Uiso 1 1 calc R . .
H16B H 0.0593 -0.2387 0.3791 0.053 Uiso 1 1 calc R . .
C17 C 0.0127(7) -0.4138(6) 0.3764(5) 0.054(2) Uani 1 1 d . . .
H17A H 0.1016 -0.4024 0.3929 0.064 Uiso 1 1 calc R . .
H17B H -0.0202 -0.4657 0.4192 0.064 Uiso 1 1 calc R . .
C18 C -0.1933(6) -0.5828(5) 0.2009(5) 0.0403(15) Uani 1 1 d . . .
H18 H -0.2333 -0.6234 0.2431 0.048 Uiso 1 1 calc R . .
C19 C -0.0502(6) -0.4464(6) 0.1618(6) 0.0479(17) Uani 1 1 d . . .
H19 H 0.0247 -0.3775 0.1697 0.058 Uiso 1 1 calc R . .
C20 C -0.1546(6) -0.5377(6) 0.0600(6) 0.0517(18) Uani 1 1 d . . .
H20 H -0.1636 -0.5412 -0.0152 0.062 Uiso 1 1 calc R . .
N1 N -0.2554(6) -0.2639(5) 0.0808(6) 0.0609(17) Uani 1 1 d D . .
N2 N -0.1066(4) -0.1092(4) 0.0621(4) 0.0275(10) Uani 1 1 d . . .
N3 N 0.1540(4) -0.0309(4) 0.0914(4) 0.0269(10) Uani 1 1 d . . .
N4 N 0.3290(4) -0.0171(4) 0.2397(4) 0.0294(11) Uani 1 1 d . . .
N5 N 0.2400(5) -0.0444(4) 0.7246(4) 0.0352(12) Uani 1 1 d . . .
N6 N 0.4256(5) 0.0952(4) 0.8844(4) 0.0398(12) Uani 1 1 d . . .
N7 N -0.0787(5) -0.4774(4) 0.2495(4) 0.0380(12) Uani 1 1 d . . .
N8 N -0.2440(5) -0.6232(4) 0.0854(4) 0.0422(13) Uani 1 1 d . . .
O1 O 0.5274(3) 0.7475(3) 0.4263(3) 0.0294(9) Uani 1 1 d . . .
O2 O 0.2427(4) 0.2006(4) 0.6068(3) 0.0440(11) Uani 1 1 d . . .
O3 O 0.2169(4) 0.0843(3) 0.4050(3) 0.0393(10) Uani 1 1 d . . .
O4 O 0.4403(4) 0.4392(3) 0.6243(3) 0.0310(9) Uani 1 1 d . . .
O5 O 0.3846(4) 0.3204(3) 0.3746(3) 0.0328(9) Uani 1 1 d . . .
O6 O 0.1871(3) 0.2934(3) 0.4218(3) 0.0303(9) Uani 1 1 d . . .
O7 O 0.6083(5) 0.3593(4) 0.3334(4) 0.0564(13) Uani 1 1 d . . .
O8 O 0.1072(4) 0.1935(3) 0.1806(3) 0.0347(9) Uani 1 1 d . . .
O9 O 0.0495(4) 0.3645(3) 0.2512(4) 0.0440(11) Uani 1 1 d . . .
O10 O 0.3399(4) 0.5307(3) 0.4349(3) 0.0332(9) Uani 1 1 d . . .
O11 O 0.2828(4) 0.4366(3) 0.2219(3) 0.0321(9) Uani 1 1 d . . .
O12 O 0.2587(4) 0.6475(4) 0.2675(4) 0.0527(13) Uani 1 1 d . . .
O13 O 0.4306(5) 0.6510(4) 0.1860(4) 0.0565(13) Uani 1 1 d . . .
Cu1 Cu 0.0000 0.0000 0.0000 0.0251(2) Uani 1 2 d S . .
Cu2 Cu 0.59172(8) 0.23769(7) 0.97866(7) 0.0505(2) Uani 1 1 d . . .
Mo1 Mo 0.29244(5) 0.22561(4) 0.50217(4) 0.02608(13) Uani 1 1 d . . .
Mo2 Mo 0.17763(4) 0.33329(4) 0.28254(4) 0.02491(13) Uani 1 1 d . . .
Mo3 Mo 0.55399(5) 0.42658(4) 0.41042(4) 0.02549(13) Uani 1 1 d . . .
Mo4 Mo 0.38259(5) 0.61180(4) 0.28994(4) 0.03163(14) Uani 1 1 d . . .

loop_
_atom_site_aniso_label
_atom_site_aniso_U_11
_atom_site_aniso_U_22
_atom_site_aniso_U_33
_atom_site_aniso_U_23
_atom_site_aniso_U_13
_atom_site_aniso_U_12
C1 0.063(5) 0.073(5) 0.058(5) 0.047(4) 0.047(4) 0.041(4)
C2 0.035(3) 0.047(4) 0.028(3) 0.012(3) 0.013(3) 0.011(3)
C3 0.046(4) 0.031(3) 0.042(4) 0.001(3) 0.017(3) 0.003(3)
C4 0.143(11) 0.067(7) 0.245(17) 0.063(9) 0.142(12) -0.003(7)
C5 0.052(10) 0.032(8) 0.088(13) 0.005(8) 0.023(9) -0.029(7)
C5' 0.074(16) 0.078(16) 0.34(5) 0.00(2) 0.09(2) -0.016(13)
C6 0.033(3) 0.022(3) 0.030(3) 0.001(2) 0.004(3) 0.010(3)
C7 0.041(4) 0.031(3) 0.026(3) 0.008(3) 0.002(3) 0.023(3)
C8 0.026(3) 0.027(3) 0.024(3) 0.004(2) 0.007(2) 0.015(2)
C9 0.031(3) 0.038(3) 0.024(3) 0.001(3) -0.002(3) 0.018(3)
C10 0.039(4) 0.033(3) 0.022(3) 0.004(3) -0.001(3) 0.022(3)
C11 0.041(4) 0.047(4) 0.038(4) 0.012(3) 0.013(3) 0.015(3)
C12 0.038(4) 0.034(3) 0.050(4) 0.011(3) 0.017(3) 0.006(3)
C13 0.028(3) 0.029(3) 0.032(3) 0.002(3) 0.007(3) 0.010(3)
C14 0.035(4) 0.036(3) 0.037(4) -0.001(3) 0.001(3) 0.011(3)
C15 0.042(4) 0.037(4) 0.036(4) 0.002(3) 0.007(3) 0.011(3)
C16 0.040(4) 0.035(3) 0.036(4) -0.002(3) 0.005(3) 0.018(3)
C17 0.061(5) 0.051(4) 0.020(3) -0.003(3) -0.006(3) 0.029(4)
C18 0.042(4) 0.039(4) 0.034(4) 0.008(3) 0.012(3) 0.021(3)
C19 0.026(3) 0.053(4) 0.042(4) 0.011(3) 0.011(3) 0.006(3)
C20 0.038(4) 0.066(5) 0.033(4) 0.009(3) 0.011(3) 0.017(4)
N1 0.051(4) 0.041(3) 0.085(5) 0.028(4) 0.041(4) 0.007(3)
N2 0.023(2) 0.028(2) 0.029(3) 0.014(2) 0.012(2) 0.009(2)
N3 0.028(3) 0.026(2) 0.025(2) 0.009(2) 0.011(2) 0.013(2)
N4 0.029(3) 0.032(3) 0.022(2) 0.006(2) 0.002(2) 0.020(2)
N5 0.029(3) 0.028(3) 0.034(3) 0.000(2) 0.007(2) 0.011(2)
N6 0.031(3) 0.032(3) 0.039(3) 0.002(2) 0.011(2) 0.008(2)
N7 0.029(3) 0.034(3) 0.032(3) 0.000(2) 0.002(2) 0.013(2)
N8 0.032(3) 0.039(3) 0.031(3) 0.004(2) 0.004(2) 0.009(2)
O1 0.027(2) 0.0232(19) 0.029(2) 0.0074(17) 0.0067(17) 0.0107(17)
O2 0.049(3) 0.049(3) 0.033(2) 0.021(2) 0.021(2) 0.020(2)
O3 0.035(2) 0.032(2) 0.036(2) 0.0058(19) 0.0075(19) 0.0136(19)
O4 0.030(2) 0.029(2) 0.029(2) 0.0107(17) 0.0114(17) 0.0117(17)
O5 0.029(2) 0.028(2) 0.030(2) 0.0064(17) 0.0069(18) 0.0118(17)
O6 0.027(2) 0.028(2) 0.033(2) 0.0129(17) 0.0142(17) 0.0103(17)
O7 0.076(3) 0.060(3) 0.071(3) 0.021(3) 0.053(3) 0.048(3)
O8 0.034(2) 0.025(2) 0.026(2) 0.0055(17) 0.0052(18) 0.0073(18)
O9 0.032(2) 0.038(2) 0.058(3) 0.015(2) 0.013(2) 0.022(2)
O10 0.031(2) 0.031(2) 0.027(2) 0.0104(17) 0.0083(17) 0.0107(18)
O11 0.030(2) 0.0236(19) 0.024(2) 0.0072(16) 0.0028(17) 0.0054(17)
O12 0.033(2) 0.031(2) 0.075(3) 0.022(2) 0.007(2) 0.015(2)
O13 0.059(3) 0.044(3) 0.034(2) 0.019(2) 0.012(2) 0.005(2)
Cu1 0.0192(5) 0.0291(5) 0.0255(5) 0.0162(4) 0.0091(4) 0.0096(4)
Cu2 0.0338(4) 0.0383(5) 0.0445(5) -0.0057(4) 0.0021(4) 0.0080(4)
Mo1 0.0235(3) 0.0267(3) 0.0218(3) 0.0082(2) 0.0077(2) 0.0095(2)
Mo2 0.0217(2) 0.0193(2) 0.0243(3) 0.0070(2) 0.0043(2) 0.0080(2)
Mo3 0.0276(3) 0.0245(3) 0.0252(3) 0.0059(2) 0.0133(2) 0.0133(2)
Mo4 0.0257(3) 0.0216(3) 0.0282(3) 0.0111(2) 0.0008(2) 0.0049(2)

loop_
_atom_type_symbol
_atom_type_description
_atom_type_scat_dispersion_real
_atom_type_scat_dispersion_imag
_atom_type_scat_source
C C 0.0033 0.0016 'International Tables Vol C Tables 4.2.6.8 and 6.1.1.4'
H H 0.0000 0.0000 'International Tables Vol C Tables 4.2.6.8 and 6.1.1.4'
N N 0.0061 0.0033 'International Tables Vol C Tables 4.2.6.8 and 6.1.1.4'
O O 0.0106 0.0060 'International Tables Vol C Tables 4.2.6.8 and 6.1.1.4'
Cu Cu 0.3201 1.2651 'International Tables Vol C Tables 4.2.6.8 and 6.1.1.4'
Mo Mo -1.6832 0.6857 'International Tables Vol C Tables 4.2.6.8 and 6.1.1.4'

loop_
_geom_angle_atom_site_label_1
_geom_angle_atom_site_label_2
_geom_angle_atom_site_label_3
_geom_angle
_geom_angle_site_symmetry_1
_geom_angle_site_symmetry_3
_geom_angle_publ_flag
N1 C1 C2 106.9(6) . . ?
N1 C1 H1 126.6 . . ?
C2 C1 H1 126.6 . . ?
C1 C2 N2 108.9(6) . . ?
C1 C2 H2 125.5 . . ?
N2 C2 H2 125.5 . . ?
N2 C3 N1 111.6(6) . . ?
N2 C3 H3 124.2 . . ?
N1 C3 H3 124.2 . . ?
C5 C4 C5' 119.6(12) . . ?
C5 C4 N1 117.5(10) . . ?
C5' C4 N1 122.3(14) . . ?
C4 C5 C5' 130.8(13) . 2_445 ?
C4 C5' C5 108.9(14) . 2_445 ?
C7 C6 N3 109.5(5) . . ?
C7 C6 H6 125.2 . . ?
N3 C6 H6 125.2 . . ?
C6 C7 N4 106.6(5) . . ?
C6 C7 H7 126.7 . . ?
N4 C7 H7 126.7 . . ?
N3 C8 N4 111.5(4) . . ?
N3 C8 H8 124.3 . . ?
N4 C8 H8 124.3 . . ?
N4 C9 C10 113.3(5) . . ?
N4 C9 H9A 108.9 . . ?
C10 C9 H9A 108.9 . . ?
N4 C9 H9B 108.9 . . ?
C10 C9 H9B 108.9 . . ?
H9A C9 H9B 107.7 . . ?
C9 C10 C10 111.7(6) . 2_656 ?
C9 C10 H10A 109.3 . . ?
C10 C10 H10A 109.3 2_656 . ?
C9 C10 H10B 109.3 . . ?
C10 C10 H10B 109.3 2_656 . ?
H10A C10 H10B 107.9 . . ?
C12 C11 N6 109.6(6) . . ?
C12 C11 H11 125.2 . . ?
N6 C11 H11 125.2 . . ?
C11 C12 N5 106.9(6) . . ?
C11 C12 H12 126.6 . . ?
N5 C12 H12 126.6 . . ?
N6 C13 N5 110.9(6) . . ?
N6 C13 H13 124.5 . . ?
N5 C13 H13 124.5 . . ?
N5 C14 C15 111.9(5) . . ?
N5 C14 H14A 109.2 . . ?
C15 C14 H14A 109.2 . . ?
N5 C14 H14B 109.2 . . ?
C15 C14 H14B 109.2 . . ?
H14A C14 H14B 107.9 . . ?
C14 C15 C16 112.3(5) . . ?
C14 C15 H15A 109.2 . . ?
C16 C15 H15A 109.2 . . ?
C14 C15 H15B 109.2 . . ?
C16 C15 H15B 109.2 . . ?
H15A C15 H15B 107.9 . . ?
C17 C16 C15 111.2(5) . . ?
C17 C16 H16A 109.4 . . ?
C15 C16 H16A 109.4 . . ?
C17 C16 H16B 109.4 . . ?
C15 C16 H16B 109.4 . . ?
H16A C16 H16B 108.0 . . ?
N7 C17 C16 114.1(5) . . ?
N7 C17 H17A 108.7 . . ?
C16 C17 H17A 108.7 . . ?
N7 C17 H17B 108.7 . . ?
C16 C17 H17B 108.7 . . ?
H17A C17 H17B 107.6 . . ?
N8 C18 N7 111.7(6) . . ?
N8 C18 H18 124.2 . . ?
N7 C18 H18 124.2 . . ?
N7 C19 C20 105.4(6) . . ?
N7 C19 H19 127.3 . . ?
C20 C19 H19 127.3 . . ?
C19 C20 N8 109.6(6) . . ?
C19 C20 H20 125.2 . . ?
N8 C20 H20 125.2 . . ?
C3 N1 C1 107.2(5) . . ?
C3 N1 C4 126.4(8) . . ?
C1 N1 C4 126.3(8) . . ?
C3 N2 C2 105.3(5) . . ?
C3 N2 Cu1 129.8(4) . . ?
C2 N2 Cu1 124.8(4) . . ?
C8 N3 C6 104.9(4) . . ?
C8 N3 Cu1 127.7(3) . . ?
C6 N3 Cu1 126.1(3) . . ?
C8 N4 C7 107.5(4) . . ?
C8 N4 C9 125.3(4) . . ?
C7 N4 C9 127.2(4) . . ?
C13 N5 C12 106.8(5) . . ?
C13 N5 C14 125.4(5) . . ?
C12 N5 C14 127.8(5) . . ?
C13 N6 C11 105.8(5) . . ?
C13 N6 Cu2 124.7(4) . . ?
C11 N6 Cu2 129.5(4) . . ?
C18 N7 C19 108.0(5) . . ?
C18 N7 C17 126.1(6) . . ?
C19 N7 C17 125.3(5) . . ?
C18 N8 C20 105.3(5) . . ?
C18 N8 Cu2 127.3(5) . 1_444 ?
C20 N8 Cu2 127.3(4) . 1_444 ?
Mo4 O1 Mo1 123.69(19) . 2_666 ?
Mo3 O4 Mo1 129.14(18) 2_666 . ?
Mo3 O4 Mo4 131.18(18) 2_666 2_666 ?
Mo1 O4 Mo4 87.81(12) . 2_666 ?
Mo3 O5 Mo2 129.86(18) . . ?
Mo3 O5 Mo1 129.75(18) . . ?
Mo2 O5 Mo1 86.40(12) . . ?
Mo1 O6 Mo2 125.70(19) . . ?
Mo3 O10 Mo4 131.13(19) 2_666 . ?
Mo3 O10 Mo2 132.38(18) 2_666 . ?
Mo4 O10 Mo2 88.75(12) . . ?
Mo2 O11 Mo4 122.8(2) . . ?
N2 Cu1 N2 180.0(3) 2 . ?
N2 Cu1 N3 88.07(17) 2 2 ?
N2 Cu1 N3 91.93(17) . 2 ?
N2 Cu1 N3 91.93(17) 2 . ?
N2 Cu1 N3 88.07(17) . . ?
N3 Cu1 N3 180.0(3) 2 . ?
N8 Cu2 N6 174.5(2) 1_666 . ?
O3 Mo1 O2 104.2(2) . . ?
O3 Mo1 O6 102.57(17) . . ?
O2 Mo1 O6 101.13(18) . . ?
O3 Mo1 O1 98.43(16) . 2_666 ?
O2 Mo1 O1 103.50(18) . 2_666 ?
O6 Mo1 O1 142.39(15) . 2_666 ?
O3 Mo1 O4 166.19(17) . . ?
O2 Mo1 O4 88.18(16) . . ?
O6 Mo1 O4 80.62(14) . . ?
O1 Mo1 O4 72.28(13) 2_666 . ?
O3 Mo1 O5 90.76(17) . . ?
O2 Mo1 O5 164.62(16) . . ?
O6 Mo1 O5 71.50(14) . . ?
O1 Mo1 O5 77.41(14) 2_666 . ?
O4 Mo1 O5 77.40(12) . . ?
O9 Mo2 O8 104.38(18) . . ?
O9 Mo2 O11 102.98(18) . . ?
O8 Mo2 O11 100.13(17) . . ?
O9 Mo2 O6 98.89(19) . . ?
O8 Mo2 O6 102.91(17) . . ?
O11 Mo2 O6 142.97(15) . . ?
O9 Mo2 O10 92.66(16) . . ?
O8 Mo2 O10 162.46(16) . . ?
O11 Mo2 O10 71.50(14) . . ?
O6 Mo2 O10 78.03(14) . . ?
O9 Mo2 O5 166.49(17) . . ?
O8 Mo2 O5 87.90(15) . . ?
O11 Mo2 O5 79.91(14) . . ?
O6 Mo2 O5 72.43(14) . . ?
O10 Mo2 O5 75.60(12) . . ?
O7 Mo3 O5 109.4(2) . . ?
O7 Mo3 O4 110.7(2) . 2_666 ?
O5 Mo3 O4 109.24(16) . 2_666 ?
O7 Mo3 O10 109.5(2) . 2_666 ?
O5 Mo3 O10 109.06(17) . 2_666 ?
O4 Mo3 O10 108.96(16) 2_666 2_666 ?
O12 Mo4 O13 103.6(2) . . ?
O12 Mo4 O1 99.91(18) . . ?
O13 Mo4 O1 100.01(18) . . ?
O12 Mo4 O11 102.19(17) . . ?
O13 Mo4 O11 100.52(19) . . ?
O1 Mo4 O11 145.15(15) . . ?
O12 Mo4 O10 88.44(19) . . ?
O13 Mo4 O10 167.23(19) . . ?
O1 Mo4 O10 81.62(14) . . ?
O11 Mo4 O10 72.45(14) . . ?
O12 Mo4 O4 163.49(19) . 2_666 ?
O13 Mo4 O4 92.18(19) . 2_666 ?
O1 Mo4 O4 72.25(13) . 2_666 ?
O11 Mo4 O4 79.12(13) . 2_666 ?
O10 Mo4 O4 76.18(13) . 2_666 ?

loop_
_geom_bond_atom_site_label_1
_geom_bond_atom_site_label_2
_geom_bond_distance
_geom_bond_site_symmetry_2
_geom_bond_publ_flag
C1 N1 1.336(8) . ?
C1 C2 1.348(8) . ?
C1 H1 0.9300 . ?
C2 N2 1.357(7) . ?
C2 H2 0.9300 . ?
C3 N2 1.308(7) . ?
C3 N1 1.323(8) . ?
C3 H3 0.9300 . ?
C4 C5 1.441(9) . ?
C4 C5' 1.449(10) . ?
C4 N1 1.480(7) . ?
C5 C5' 1.47(2) 2_445 ?
C5' C5 1.47(2) 2_445 ?
C6 C7 1.351(7) . ?
C6 N3 1.376(7) . ?
C6 H6 0.9300 . ?
C7 N4 1.359(6) . ?
C7 H7 0.9300 . ?
C8 N3 1.329(6) . ?
C8 N4 1.333(6) . ?
C8 H8 0.9300 . ?
C9 N4 1.481(6) . ?
C9 C10 1.517(8) . ?
C9 H9A 0.9700 . ?
C9 H9B 0.9700 . ?
C10 C10 1.522(10) 2_656 ?
C10 H10A 0.9700 . ?
C10 H10B 0.9700 . ?
C11 C12 1.339(8) . ?
C11 N6 1.377(8) . ?
C11 H11 0.9300 . ?
C12 N5 1.385(8) . ?
C12 H12 0.9300 . ?
C13 N6 1.332(7) . ?
C13 N5 1.342(7) . ?
C13 H13 0.9300 . ?
C14 N5 1.457(7) . ?
C14 C15 1.510(8) . ?
C14 H14A 0.9700 . ?
C14 H14B 0.9700 . ?
C15 C16 1.526(8) . ?
C15 H15A 0.9700 . ?
C15 H15B 0.9700 . ?
C16 C17 1.494(8) . ?
C16 H16A 0.9700 . ?
C16 H16B 0.9700 . ?
C17 N7 1.468(7) . ?
C17 H17A 0.9700 . ?
C17 H17B 0.9700 . ?
C18 N8 1.316(7) . ?
C18 N7 1.320(7) . ?
C18 H18 0.9300 . ?
C19 N7 1.362(8) . ?
C19 C20 1.362(8) . ?
C19 H19 0.9300 . ?
C20 N8 1.366(8) . ?
C20 H20 0.9300 . ?
N2 Cu1 1.959(4) . ?
N3 Cu1 2.038(4) . ?
N6 Cu2 1.864(5) . ?
N8 Cu2 1.863(5) 1_444 ?
O1 Mo4 1.901(3) . ?
O1 Mo1 1.903(3) 2_666 ?
O2 Mo1 1.692(4) . ?
O3 Mo1 1.683(4) . ?
O4 Mo3 1.785(4) 2_666 ?
O4 Mo1 2.417(4) . ?
O4 Mo4 2.419(4) 2_666 ?
O5 Mo3 1.781(4) . ?
O5 Mo2 2.447(4) . ?
O5 Mo1 2.492(4) . ?
O6 Mo1 1.895(3) . ?
O6 Mo2 1.905(4) . ?
O7 Mo3 1.698(4) . ?
O8 Mo2 1.706(3) . ?
O9 Mo2 1.686(4) . ?
O10 Mo3 1.788(4) 2_666 ?
O10 Mo4 2.368(4) . ?
O10 Mo2 2.416(4) . ?
O11 Mo2 1.900(4) . ?
O11 Mo4 1.911(3) . ?
O12 Mo4 1.685(4) . ?
O13 Mo4 1.707(4) . ?
Cu1 N2 1.959(4) 2 ?
Cu1 N3 2.038(4) 2 ?
Cu2 N8 1.863(5) 1_666 ?
Mo1 O1 1.903(3) 2_666 ?
Mo3 O4 1.785(4) 2_666 ?
Mo3 O10 1.788(4) 2_666 ?
Mo4 O4 2.419(4) 2_666 ?

loop_
_geom_torsion_atom_site_label_1
_geom_torsion_atom_site_label_2
_geom_torsion_atom_site_label_3
_geom_torsion_atom_site_label_4
_geom_torsion
_geom_torsion_site_symmetry_1
_geom_torsion_site_symmetry_2
_geom_torsion_site_symmetry_3
_geom_torsion_site_symmetry_4
_geom_torsion_publ_flag
N1 C1 C2 N2 -0.1(7) . . . . ?
C5' C4 C5 C5' 10(4) . . . 2_445 ?
N1 C4 C5 C5' -178(2) . . . 2_445 ?
C5 C4 C5' C5 -8(3) . . . 2_445 ?
N1 C4 C5' C5 -179.6(14) . . . 2_445 ?
N3 C6 C7 N4 0.3(7) . . . . ?
N4 C9 C10 C10 179.1(6) . . . 2_656 ?
N6 C11 C12 N5 -1.2(7) . . . . ?
N5 C14 C15 C16 -175.6(5) . . . . ?
C14 C15 C16 C17 179.7(6) . . . . ?
C15 C16 C17 N7 -179.5(6) . . . . ?
N7 C19 C20 N8 -0.7(8) . . . . ?
N2 C3 N1 C1 -0.7(8) . . . . ?
N2 C3 N1 C4 178.8(8) . . . . ?
C2 C1 N1 C3 0.5(8) . . . . ?
C2 C1 N1 C4 -179.0(9) . . . . ?
C5 C4 N1 C3 -22.8(18) . . . . ?
C5' C4 N1 C3 148.8(16) . . . . ?
C5 C4 N1 C1 156.5(12) . . . . ?
C5' C4 N1 C1 -32(2) . . . . ?
N1 C3 N2 C2 0.6(7) . . . . ?
N1 C3 N2 Cu1 177.4(4) . . . . ?
C1 C2 N2 C3 -0.3(7) . . . . ?
C1 C2 N2 Cu1 -177.3(4) . . . . ?
N4 C8 N3 C6 -0.5(6) . . . . ?
N4 C8 N3 Cu1 167.3(4) . . . . ?
C7 C6 N3 C8 0.1(7) . . . . ?
C7 C6 N3 Cu1 -168.0(4) . . . . ?
N3 C8 N4 C7 0.7(7) . . . . ?
N3 C8 N4 C9 -178.8(5) . . . . ?
C6 C7 N4 C8 -0.6(7) . . . . ?
C6 C7 N4 C9 178.8(5) . . . . ?
C10 C9 N4 C8 118.0(6) . . . . ?
C10 C9 N4 C7 -61.4(8) . . . . ?
N6 C13 N5 C12 -0.7(7) . . . . ?
N6 C13 N5 C14 179.7(5) . . . . ?
C11 C12 N5 C13 1.2(7) . . . . ?
C11 C12 N5 C14 -179.2(6) . . . . ?
C15 C14 N5 C13 117.3(6) . . . . ?
C15 C14 N5 C12 -62.3(8) . . . . ?
N5 C13 N6 C11 0.0(7) . . . . ?
N5 C13 N6 Cu2 -179.9(4) . . . . ?
C12 C11 N6 C13 0.7(7) . . . . ?
C12 C11 N6 Cu2 -179.4(5) . . . . ?
N8 C18 N7 C19 -0.8(7) . . . . ?
N8 C18 N7 C17 -172.5(5) . . . . ?
C20 C19 N7 C18 0.9(7) . . . . ?
C20 C19 N7 C17 172.7(6) . . . . ?
C16 C17 N7 C18 -116.0(7) . . . . ?
C16 C17 N7 C19 73.7(8) . . . . ?
N7 C18 N8 C20 0.4(7) . . . . ?
N7 C18 N8 Cu2 -176.1(4) . . . 1_444 ?
C19 C20 N8 C18 0.2(7) . . . . ?
C19 C20 N8 Cu2 176.7(5) . . . 1_444 ?
C3 N2 Cu1 N3 66.1(5) . . . 2 ?
C2 N2 Cu1 N3 -117.7(5) . . . 2 ?
C3 N2 Cu1 N3 -113.9(5) . . . . ?
C2 N2 Cu1 N3 62.3(5) . . . . ?
C8 N3 Cu1 N2 79.1(5) . . . 2 ?
C6 N3 Cu1 N2 -115.5(5) . . . 2 ?
C8 N3 Cu1 N2 -100.9(5) . . . . ?
C6 N3 Cu1 N2 64.5(5) . . . . ?
Mo2 O6 Mo1 O3 -67.2(3) . . . . ?
Mo2 O6 Mo1 O2 -174.6(2) . . . . ?
Mo2 O6 Mo1 O1 55.2(4) . . . 2_666 ?
Mo2 O6 Mo1 O4 99.1(2) . . . . ?
Mo2 O6 Mo1 O5 19.34(19) . . . . ?
Mo3 O4 Mo1 O3 83.6(7) 2_666 . . . ?
Mo4 O4 Mo1 O3 -61.4(7) 2_666 . . . ?
Mo3 O4 Mo1 O2 -122.6(3) 2_666 . . . ?
Mo4 O4 Mo1 O2 92.48(16) 2_666 . . . ?
Mo3 O4 Mo1 O6 -21.0(2) 2_666 . . . ?
Mo4 O4 Mo1 O6 -165.92(15) 2_666 . . . ?
Mo3 O4 Mo1 O1 132.6(3) 2_666 . . 2_666 ?
Mo4 O4 Mo1 O1 -12.32(13) 2_666 . . 2_666 ?
Mo3 O4 Mo1 O5 52.0(2) 2_666 . . . ?
Mo4 O4 Mo1 O5 -92.94(12) 2_666 . . . ?
Mo3 O5 Mo1 O3 -127.6(2) . . . . ?
Mo2 O5 Mo1 O3 90.89(15) . . . . ?
Mo3 O5 Mo1 O2 66.1(7) . . . . ?
Mo2 O5 Mo1 O2 -75.5(6) . . . . ?
Mo3 O5 Mo1 O6 129.4(3) . . . . ?
Mo2 O5 Mo1 O6 -12.11(12) . . . . ?
Mo3 O5 Mo1 O1 -29.1(2) . . . 2_666 ?
Mo2 O5 Mo1 O1 -170.65(14) . . . 2_666 ?
Mo3 O5 Mo1 O4 45.2(2) . . . . ?
Mo2 O5 Mo1 O4 -96.29(12) . . . . ?
Mo4 O11 Mo2 O9 68.5(2) . . . . ?
Mo4 O11 Mo2 O8 176.0(2) . . . . ?
Mo4 O11 Mo2 O6 -56.1(4) . . . . ?
Mo4 O11 Mo2 O10 -19.92(18) . . . . ?
Mo4 O11 Mo2 O5 -98.0(2) . . . . ?
Mo1 O6 Mo2 O9 171.1(2) . . . . ?
Mo1 O6 Mo2 O8 64.0(3) . . . . ?
Mo1 O6 Mo2 O11 -63.2(3) . . . . ?
Mo1 O6 Mo2 O10 -98.1(2) . . . . ?
Mo1 O6 Mo2 O5 -19.60(19) . . . . ?
Mo3 O10 Mo2 O9 120.0(3) 2_666 . . . ?
Mo4 O10 Mo2 O9 -89.43(18) . . . . ?
Mo3 O10 Mo2 O8 -73.5(6) 2_666 . . . ?
Mo4 O10 Mo2 O8 77.1(5) . . . . ?
Mo3 O10 Mo2 O11 -137.2(3) 2_666 . . . ?
Mo4 O10 Mo2 O11 13.37(13) . . . . ?
Mo3 O10 Mo2 O6 21.5(3) 2_666 . . . ?
Mo4 O10 Mo2 O6 172.04(15) . . . . ?
Mo3 O10 Mo2 O5 -53.2(3) 2_666 . . . ?
Mo4 O10 Mo2 O5 97.35(13) . . . . ?
Mo3 O5 Mo2 O9 -78.1(8) . . . . ?
Mo1 O5 Mo2 O9 63.4(7) . . . . ?
Mo3 O5 Mo2 O8 126.3(3) . . . . ?
Mo1 O5 Mo2 O8 -92.26(15) . . . . ?
Mo3 O5 Mo2 O11 25.6(2) . . . . ?
Mo1 O5 Mo2 O11 167.06(14) . . . . ?
Mo3 O5 Mo2 O6 -129.5(3) . . . . ?
Mo1 O5 Mo2 O6 11.98(12) . . . . ?
Mo3 O5 Mo2 O10 -47.7(2) . . . . ?
Mo1 O5 Mo2 O10 93.74(12) . . . . ?
Mo2 O5 Mo3 O7 -118.1(3) . . . . ?
Mo1 O5 Mo3 O7 115.9(3) . . . . ?
Mo2 O5 Mo3 O4 3.2(3) . . . 2_666 ?
Mo1 O5 Mo3 O4 -122.8(2) . . . 2_666 ?
Mo2 O5 Mo3 O10 122.2(2) . . . 2_666 ?
Mo1 O5 Mo3 O10 -3.8(3) . . . 2_666 ?
Mo1 O1 Mo4 O12 -176.0(2) 2_666 . . . ?
Mo1 O1 Mo4 O13 -70.1(3) 2_666 . . . ?
Mo1 O1 Mo4 O11 55.3(4) 2_666 . . . ?
Mo1 O1 Mo4 O10 97.1(2) 2_666 . . . ?
Mo1 O1 Mo4 O4 19.01(19) 2_666 . . 2_666 ?
Mo2 O11 Mo4 O12 -64.2(3) . . . . ?
Mo2 O11 Mo4 O13 -170.8(2) . . . . ?
Mo2 O11 Mo4 O1 64.0(4) . . . . ?
Mo2 O11 Mo4 O10 20.22(19) . . . . ?
Mo2 O11 Mo4 O4 99.0(2) . . . 2_666 ?
Mo3 O10 Mo4 O12 -118.7(3) 2_666 . . . ?
Mo2 O10 Mo4 O12 90.09(16) . . . . ?
Mo3 O10 Mo4 O13 79.9(8) 2_666 . . . ?
Mo2 O10 Mo4 O13 -71.3(8) . . . . ?
Mo3 O10 Mo4 O1 -18.5(2) 2_666 . . . ?
Mo2 O10 Mo4 O1 -169.65(14) . . . . ?
Mo3 O10 Mo4 O11 138.0(3) 2_666 . . . ?
Mo2 O10 Mo4 O11 -13.21(13) . . . . ?
Mo3 O10 Mo4 O4 55.2(2) 2_666 . . 2_666 ?
Mo2 O10 Mo4 O4 -95.97(13) . . . 2_666 ?
